data_4068566
loop_
_publ_author_name
'Lynam, Jason M.'
'Welby, Christine E.'
'Whitwood, Adrian C.'

_publ_section_title
;
 Exploitation of a Chemically Non-innocent Acetate Ligand in the Synthesis
 and Reactivity of Ruthenium Vinylidene Complexes
;
_journal_issue 5
_journal_name_full Organometallics
_journal_page_first 1320
_journal_paper_doi 10.1021/om800950g
_journal_volume 28
_journal_year 2009
_chemical_formula_moiety 'C41 H36 O5 P2 Ru'
_chemical_formula_sum 'C41 H36 O5 P2 Ru'
_chemical_formula_weight 771.71
_chemical_name_systematic
; 
 ? 
;
_space_group_IT_number 2
_symmetry_cell_setting triclinic
_symmetry_space_group_name_Hall '-P 1'
_symmetry_space_group_name_H-M 'P -1'
_atom_sites_solution_hydrogens geom
_atom_sites_solution_primary direct
_atom_sites_solution_secondary difmap
_audit_creation_method SHELXL-97
_cell_angle_alpha 100.934(2)
_cell_angle_beta 104.233(2)
_cell_angle_gamma 102.280(2)
_cell_formula_units_Z 2
_cell_length_a 9.4889(9)
_cell_length_b 10.7254(10)
_cell_length_c 18.505(2)
_cell_measurement_reflns_used 9814
_cell_measurement_temperature 110(2)
_cell_measurement_theta_max 30.03
_cell_measurement_theta_min 2.25
_cell_volume 1724.5(3)
_computing_cell_refinement 'Bruker SMART'
_computing_data_collection 'Bruker SMART'
_computing_data_reduction 'Bruker SAINT'
_computing_molecular_graphics 'Bruker SHELXTL'
_computing_publication_material 'Bruker SHELXTL'
_computing_structure_refinement 'SHELXL-97 (Sheldrick, 1997)'
_computing_structure_solution 'SHELXS-97 (Sheldrick, 1997)'
_diffrn_ambient_temperature 110(2)
_diffrn_measured_fraction_theta_full 0.959
_diffrn_measured_fraction_theta_max 0.959
_diffrn_measurement_device_type 'CCD area detector'
_diffrn_measurement_method 'phi and omega scans'
_diffrn_radiation_monochromator graphite
_diffrn_radiation_source 'fine-focus sealed tube'
_diffrn_radiation_type MoK\a
_diffrn_radiation_wavelength 0.71073
_diffrn_reflns_av_R_equivalents 0.0159
_diffrn_reflns_av_sigmaI/netI 0.0252
_diffrn_reflns_limit_h_max 13
_diffrn_reflns_limit_h_min -13
_diffrn_reflns_limit_k_max 14
_diffrn_reflns_limit_k_min -15
_diffrn_reflns_limit_l_max 26
_diffrn_reflns_limit_l_min -26
_diffrn_reflns_number 19579
_diffrn_reflns_theta_full 30.04
_diffrn_reflns_theta_max 30.04
_diffrn_reflns_theta_min 1.17
_exptl_absorpt_coefficient_mu 0.593
_exptl_absorpt_correction_T_max 0.965
_exptl_absorpt_correction_T_min 0.842
_exptl_absorpt_correction_type multi-scan
_exptl_absorpt_process_details 'SADABS v2.10; (Sheldrick)'
_exptl_crystal_colour pale
_exptl_crystal_density_diffrn 1.486
_exptl_crystal_density_method 'not measured'
_exptl_crystal_description block
_exptl_crystal_F_000 792
_exptl_crystal_size_max 0.26
_exptl_crystal_size_mid 0.16
_exptl_crystal_size_min 0.06
_refine_diff_density_max 0.508
_refine_diff_density_min -0.418
_refine_diff_density_rms 0.068
_refine_ls_extinction_method none
_refine_ls_goodness_of_fit_ref 1.035
_refine_ls_hydrogen_treatment constr
_refine_ls_matrix_type full
_refine_ls_number_parameters 444
_refine_ls_number_reflns 9681
_refine_ls_number_restraints 0
_refine_ls_restrained_S_all 1.035
_refine_ls_R_factor_all 0.0350
_refine_ls_R_factor_gt 0.0269
_refine_ls_shift/su_max 0.003
_refine_ls_shift/su_mean 0.000
_refine_ls_structure_factor_coef Fsqd
_refine_ls_weighting_details 'calc w=1/[\s^2^(Fo^2^)+(0.0334P)^2^+0.8682P] where P=(Fo^2^+2Fc^2^)/3'
_refine_ls_weighting_scheme calc
_refine_ls_wR_factor_gt 0.0652
_refine_ls_wR_factor_ref 0.0691
_reflns_number_gt 8344
_reflns_number_total 9681
_reflns_threshold_expression >2sigma(I)
_cod_data_source_file om800950g_si_001.cif
_cod_data_source_block Compound3
_cod_depositor_comments
;
The following automatic conversions were performed:

'_symmetry_cell_setting' value 'Triclinic' changed to 'triclinic'
according to /home/saulius/struct/CIF-dictionaries/cif_core.dic
dictionary named 'cif_core.dic' version 2.4.2 from 2011-04-26.

Automatic conversion script
Id: cif_fix_values 1715 2011-07-08 13:25:40Z adriana 
;
_cod_original_cell_volume 1724.6(3)
_cod_original_sg_symbol_H-M P-1
_cod_database_code 4068566

loop_
_symmetry_equiv_pos_as_xyz
'x, y, z'
'-x, -y, -z'

loop_
_atom_site_label
_atom_site_type_symbol
_atom_site_fract_x
_atom_site_fract_y
_atom_site_fract_z
_atom_site_U_iso_or_equiv
_atom_site_adp_type
_atom_site_occupancy
_atom_site_symmetry_multiplicity
_atom_site_calc_flag
_atom_site_refinement_flags
C1 C 0.70738(19) 0.46656(16) 0.82800(10) 0.0217(3) Uani 1 1 d .
C2 C 0.8508(2) 0.44198(19) 0.87061(12) 0.0322(4) Uani 1 1 d .
H2A H 0.9158 0.4356 0.8371 0.048 Uiso 1 1 calc R
H2B H 0.8270 0.3592 0.8859 0.048 Uiso 1 1 calc R
H2C H 0.9034 0.5150 0.9167 0.048 Uiso 1 1 calc R
C3 C 0.3250(2) 0.65595(16) 0.64959(9) 0.0226(3) Uani 1 1 d .
C4 C 0.3534(3) 0.7480(2) 0.59943(13) 0.0381(5) Uani 1 1 d .
H4A H 0.3140 0.6985 0.5451 0.057 Uiso 1 1 calc R
H4B H 0.4623 0.7882 0.6123 0.057 Uiso 1 1 calc R
H4C H 0.3023 0.8174 0.6082 0.057 Uiso 1 1 calc R
C5 C 0.26653(19) 0.45637(15) 0.75777(9) 0.0197(3) Uani 1 1 d .
C6 C 0.65137(18) 0.72347(16) 0.94995(9) 0.0196(3) Uani 1 1 d .
C7 C 0.75907(19) 0.84319(17) 0.99033(10) 0.0234(3) Uani 1 1 d .
H7 H 0.7625 0.9179 0.9696 0.035 Uiso 1 1 calc R
C8 C 0.8614(2) 0.85325(19) 1.06104(10) 0.0281(4) Uani 1 1 d .
H8 H 0.9352 0.9346 1.0878 0.042 Uiso 1 1 calc R
C9 C 0.8563(2) 0.74589(19) 1.09243(10) 0.0293(4) Uani 1 1 d .
H9 H 0.9264 0.7535 1.1407 0.044 Uiso 1 1 calc R
C10 C 0.7486(2) 0.62687(19) 1.05335(10) 0.0302(4) Uani 1 1 d .
H10 H 0.7441 0.5533 1.0751 0.045 Uiso 1 1 calc R
C11 C 0.6472(2) 0.61542(17) 0.98226(10) 0.0254(3) Uani 1 1 d .
H11 H 0.5745 0.5335 0.9554 0.038 Uiso 1 1 calc R
C12 C 0.58799(18) 0.85195(15) 0.82849(9) 0.0191(3) Uani 1 1 d .
C13 C 0.7031(2) 0.84994(17) 0.79392(10) 0.0248(3) Uani 1 1 d .
H13 H 0.7366 0.7726 0.7850 0.037 Uiso 1 1 calc R
C14 C 0.7688(2) 0.95962(18) 0.77247(11) 0.0295(4) Uani 1 1 d .
H14 H 0.8478 0.9575 0.7496 0.044 Uiso 1 1 calc R
C15 C 0.7197(2) 1.07253(18) 0.78425(11) 0.0294(4) Uani 1 1 d .
H15 H 0.7646 1.1476 0.7693 0.044 Uiso 1 1 calc R
C16 C 0.6054(2) 1.07547(18) 0.81777(12) 0.0320(4) Uani 1 1 d .
H16 H 0.5714 1.1527 0.8257 0.048 Uiso 1 1 calc R
C17 C 0.5389(2) 0.96567(17) 0.84019(11) 0.0271(4) Uani 1 1 d .
H17 H 0.4604 0.9686 0.8634 0.041 Uiso 1 1 calc R
C18 C 0.34855(19) 0.73744(15) 0.88685(10) 0.0207(3) Uani 1 1 d .
C19 C 0.3459(2) 0.76437(18) 0.96303(11) 0.0272(4) Uani 1 1 d .
H19 H 0.4322 0.7680 1.0033 0.041 Uiso 1 1 calc R
C20 C 0.2163(2) 0.7860(2) 0.98026(12) 0.0340(4) Uani 1 1 d .
H20 H 0.2151 0.8043 1.0324 0.051 Uiso 1 1 calc R
C21 C 0.0909(2) 0.78123(19) 0.92286(12) 0.0327(4) Uani 1 1 d .
H21 H 0.0033 0.7957 0.9352 0.049 Uiso 1 1 calc R
C22 C 0.0921(2) 0.75524(19) 0.84663(12) 0.0315(4) Uani 1 1 d .
H22 H 0.0057 0.7528 0.8068 0.047 Uiso 1 1 calc R
C23 C 0.2195(2) 0.73282(18) 0.82870(10) 0.0261(3) Uani 1 1 d .
H23 H 0.2195 0.7141 0.7764 0.039 Uiso 1 1 calc R
C24 C 0.56763(17) 0.25822(15) 0.63612(9) 0.0174(3) Uani 1 1 d .
C25 C 0.70208(19) 0.35047(17) 0.64399(10) 0.0234(3) Uani 1 1 d .
H25 H 0.7113 0.4420 0.6610 0.035 Uiso 1 1 calc R
C26 C 0.8228(2) 0.3098(2) 0.62724(11) 0.0288(4) Uani 1 1 d .
H26 H 0.9138 0.3734 0.6326 0.043 Uiso 1 1 calc R
C27 C 0.8105(2) 0.1762(2) 0.60264(11) 0.0313(4) Uani 1 1 d .
H27 H 0.8933 0.1482 0.5919 0.047 Uiso 1 1 calc R
C28 C 0.6771(2) 0.08396(19) 0.59386(11) 0.0313(4) Uani 1 1 d .
H28 H 0.6681 -0.0073 0.5761 0.047 Uiso 1 1 calc R
C29 C 0.5558(2) 0.12375(17) 0.61080(10) 0.0245(3) Uani 1 1 d .
H29 H 0.4650 0.0596 0.6052 0.037 Uiso 1 1 calc R
C30 C 0.27949(18) 0.17362(15) 0.66141(9) 0.0181(3) Uani 1 1 d .
C31 C 0.27751(19) 0.15615(16) 0.73404(10) 0.0216(3) Uani 1 1 d .
H31 H 0.3391 0.2227 0.7791 0.032 Uiso 1 1 calc R
C32 C 0.1858(2) 0.04166(17) 0.74089(10) 0.0260(4) Uani 1 1 d .
H32 H 0.1850 0.0302 0.7905 0.039 Uiso 1 1 calc R
C33 C 0.0956(2) -0.05571(16) 0.67523(11) 0.0267(4) Uani 1 1 d .
H33 H 0.0345 -0.1346 0.6799 0.040 Uiso 1 1 calc R
C34 C 0.0944(2) -0.03809(16) 0.60292(11) 0.0260(4) Uani 1 1 d .
H34 H 0.0305 -0.1039 0.5581 0.039 Uiso 1 1 calc R
C35 C 0.18581(19) 0.07472(16) 0.59562(10) 0.0218(3) Uani 1 1 d .
H35 H 0.1853 0.0855 0.5458 0.033 Uiso 1 1 calc R
C36 C 0.31572(17) 0.33987(15) 0.56002(9) 0.0178(3) Uani 1 1 d .
C37 C 0.3819(2) 0.33708(19) 0.50065(10) 0.0259(3) Uani 1 1 d .
H37 H 0.4800 0.3244 0.5084 0.039 Uiso 1 1 calc R
C38 C 0.3049(2) 0.3529(2) 0.42963(10) 0.0297(4) Uani 1 1 d .
H38 H 0.3509 0.3513 0.3894 0.045 Uiso 1 1 calc R
C39 C 0.1615(2) 0.37082(17) 0.41809(10) 0.0254(3) Uani 1 1 d .
H39 H 0.1087 0.3810 0.3698 0.038 Uiso 1 1 calc R
C40 C 0.09496(19) 0.37397(16) 0.47698(10) 0.0233(3) Uani 1 1 d .
H40 H -0.0035 0.3862 0.4689 0.035 Uiso 1 1 calc R
C41 C 0.17126(18) 0.35936(16) 0.54756(10) 0.0207(3) Uani 1 1 d .
H41 H 0.1253 0.3626 0.5878 0.031 Uiso 1 1 calc R
O5 O 0.14680(14) 0.42040(13) 0.76186(7) 0.0269(3) Uani 1 1 d .
O3 O 0.44181(13) 0.62077(11) 0.68138(6) 0.0201(2) Uani 1 1 d .
O4 O 0.19829(14) 0.62027(13) 0.65776(7) 0.0280(3) Uani 1 1 d .
O1 O 0.57990(13) 0.40731(11) 0.83285(7) 0.0209(2) Uani 1 1 d .
O2 O 0.70970(13) 0.54818(11) 0.78637(7) 0.0208(2) Uani 1 1 d .
P1 P 0.51143(4) 0.70531(4) 0.85812(2) 0.01617(8) Uani 1 1 d .
P2 P 0.40981(4) 0.31893(4) 0.65386(2) 0.01538(8) Uani 1 1 d .
Ru1 Ru 0.463730(13) 0.508065(11) 0.758350(7) 0.01488(4) Uani 1 1 d .

loop_
_atom_site_aniso_label
_atom_site_aniso_U_11
_atom_site_aniso_U_22
_atom_site_aniso_U_33
_atom_site_aniso_U_23
_atom_site_aniso_U_13
_atom_site_aniso_U_12
C1 0.0189(8) 0.0181(7) 0.0226(8) 0.0010(6) -0.0007(6) 0.0058(6)
C2 0.0208(9) 0.0271(9) 0.0431(11) 0.0111(8) -0.0035(8) 0.0085(7)
C3 0.0296(9) 0.0211(7) 0.0171(7) 0.0027(6) 0.0048(6) 0.0113(7)
C4 0.0431(12) 0.0496(12) 0.0428(12) 0.0304(10) 0.0222(10) 0.0291(10)
C5 0.0225(8) 0.0170(7) 0.0172(7) 0.0024(6) 0.0029(6) 0.0055(6)
C6 0.0198(8) 0.0206(7) 0.0161(7) 0.0023(6) 0.0030(6) 0.0057(6)
C7 0.0237(8) 0.0216(8) 0.0207(8) 0.0032(6) 0.0028(6) 0.0039(6)
C8 0.0257(9) 0.0302(9) 0.0199(8) 0.0005(7) 0.0002(7) 0.0026(7)
C9 0.0292(9) 0.0361(10) 0.0192(8) 0.0037(7) -0.0002(7) 0.0138(8)
C10 0.0404(11) 0.0276(9) 0.0203(8) 0.0074(7) 0.0024(7) 0.0113(8)
C11 0.0305(9) 0.0221(8) 0.0198(8) 0.0038(6) 0.0029(7) 0.0058(7)
C12 0.0189(7) 0.0176(7) 0.0175(7) 0.0037(6) 0.0011(6) 0.0038(6)
C13 0.0254(8) 0.0206(8) 0.0280(9) 0.0054(7) 0.0088(7) 0.0053(6)
C14 0.0283(9) 0.0263(9) 0.0304(9) 0.0059(7) 0.0098(7) 0.0001(7)
C15 0.0303(9) 0.0230(8) 0.0280(9) 0.0100(7) 0.0005(7) -0.0010(7)
C16 0.0311(10) 0.0220(8) 0.0416(11) 0.0122(8) 0.0033(8) 0.0094(7)
C17 0.0260(9) 0.0210(8) 0.0347(10) 0.0076(7) 0.0075(7) 0.0086(7)
C18 0.0208(8) 0.0163(7) 0.0232(8) 0.0016(6) 0.0069(6) 0.0042(6)
C19 0.0297(9) 0.0266(8) 0.0249(8) 0.0043(7) 0.0091(7) 0.0077(7)
C20 0.0411(11) 0.0335(10) 0.0322(10) 0.0049(8) 0.0212(9) 0.0111(8)
C21 0.0296(10) 0.0277(9) 0.0453(12) 0.0049(8) 0.0210(9) 0.0097(7)
C22 0.0228(9) 0.0322(9) 0.0374(10) 0.0025(8) 0.0074(8) 0.0104(7)
C23 0.0233(8) 0.0296(9) 0.0239(8) 0.0020(7) 0.0063(7) 0.0096(7)
C24 0.0158(7) 0.0212(7) 0.0151(7) 0.0032(6) 0.0033(5) 0.0080(6)
C25 0.0189(8) 0.0257(8) 0.0233(8) 0.0029(6) 0.0049(6) 0.0058(6)
C26 0.0185(8) 0.0400(10) 0.0270(9) 0.0055(8) 0.0072(7) 0.0084(7)
C27 0.0278(9) 0.0440(11) 0.0303(9) 0.0104(8) 0.0124(8) 0.0215(8)
C28 0.0374(10) 0.0305(9) 0.0333(10) 0.0082(8) 0.0144(8) 0.0196(8)
C29 0.0252(8) 0.0229(8) 0.0275(9) 0.0064(7) 0.0089(7) 0.0096(7)
C30 0.0165(7) 0.0157(7) 0.0213(7) 0.0033(6) 0.0049(6) 0.0047(5)
C31 0.0210(8) 0.0192(7) 0.0219(8) 0.0029(6) 0.0049(6) 0.0036(6)
C32 0.0315(9) 0.0204(8) 0.0254(8) 0.0065(6) 0.0099(7) 0.0033(7)
C33 0.0244(8) 0.0172(7) 0.0362(10) 0.0049(7) 0.0097(7) 0.0017(6)
C34 0.0223(8) 0.0168(7) 0.0303(9) -0.0004(6) -0.0001(7) 0.0024(6)
C35 0.0215(8) 0.0198(7) 0.0204(8) 0.0019(6) 0.0017(6) 0.0060(6)
C36 0.0170(7) 0.0163(7) 0.0167(7) 0.0017(5) 0.0019(6) 0.0033(5)
C37 0.0206(8) 0.0370(9) 0.0215(8) 0.0086(7) 0.0055(6) 0.0106(7)
C38 0.0283(9) 0.0414(10) 0.0213(8) 0.0118(8) 0.0077(7) 0.0098(8)
C39 0.0252(8) 0.0222(8) 0.0225(8) 0.0078(6) -0.0022(7) 0.0024(6)
C40 0.0189(8) 0.0183(7) 0.0272(8) 0.0027(6) -0.0011(6) 0.0055(6)
C41 0.0182(7) 0.0203(7) 0.0212(8) 0.0029(6) 0.0031(6) 0.0054(6)
O5 0.0198(6) 0.0299(6) 0.0283(6) 0.0052(5) 0.0058(5) 0.0049(5)
O3 0.0226(6) 0.0190(5) 0.0180(5) 0.0051(4) 0.0040(4) 0.0063(4)
O4 0.0241(6) 0.0373(7) 0.0253(6) 0.0086(5) 0.0062(5) 0.0144(5)
O1 0.0206(6) 0.0180(5) 0.0208(6) 0.0054(4) 0.0003(4) 0.0046(4)
O2 0.0174(5) 0.0182(5) 0.0243(6) 0.0041(4) 0.0029(4) 0.0050(4)
P1 0.01617(18) 0.01522(17) 0.01512(18) 0.00217(14) 0.00284(14) 0.00375(14)
P2 0.01363(18) 0.01551(17) 0.01546(18) 0.00230(14) 0.00287(14) 0.00393(14)
Ru1 0.01334(6) 0.01455(6) 0.01499(6) 0.00281(4) 0.00187(4) 0.00375(4)

loop_
_atom_type_symbol
_atom_type_description
_atom_type_scat_dispersion_real
_atom_type_scat_dispersion_imag
_atom_type_scat_source
C C 0.0033 0.0016 'International Tables Vol C Tables 4.2.6.8 and 6.1.1.4'
H H 0.0000 0.0000 'International Tables Vol C Tables 4.2.6.8 and 6.1.1.4'
O O 0.0106 0.0060 'International Tables Vol C Tables 4.2.6.8 and 6.1.1.4'
P P 0.1023 0.0942 'International Tables Vol C Tables 4.2.6.8 and 6.1.1.4'
Ru Ru -1.2594 0.8363 'International Tables Vol C Tables 4.2.6.8 and 6.1.1.4'

loop_
_geom_angle_atom_site_label_1
_geom_angle_atom_site_label_2
_geom_angle_atom_site_label_3
_geom_angle
O2 C1 O1 118.03(15)
O2 C1 C2 120.81(16)
O1 C1 C2 121.16(16)
O2 C1 Ru1 59.98(8)
O1 C1 Ru1 58.05(8)
C2 C1 Ru1 178.92(14)
C1 C2 H2A 109.5
C1 C2 H2B 109.5
H2A C2 H2B 109.5
C1 C2 H2C 109.5
H2A C2 H2C 109.5
H2B C2 H2C 109.5
O4 C3 O3 125.25(16)
O4 C3 C4 120.59(16)
O3 C3 C4 114.16(16)
C3 C4 H4A 109.5
C3 C4 H4B 109.5
H4A C4 H4B 109.5
C3 C4 H4C 109.5
H4A C4 H4C 109.5
H4B C4 H4C 109.5
O5 C5 Ru1 175.02(15)
C7 C6 C11 118.83(15)
C7 C6 P1 122.14(13)
C11 C6 P1 118.99(12)
C8 C7 C6 120.16(16)
C8 C7 H7 119.9
C6 C7 H7 119.9
C9 C8 C7 120.53(17)
C9 C8 H8 119.7
C7 C8 H8 119.7
C8 C9 C10 119.87(17)
C8 C9 H9 120.1
C10 C9 H9 120.1
C9 C10 C11 120.00(17)
C9 C10 H10 120.0
C11 C10 H10 120.0
C10 C11 C6 120.60(16)
C10 C11 H11 119.7
C6 C11 H11 119.7
C17 C12 C13 118.92(15)
C17 C12 P1 123.06(13)
C13 C12 P1 118.00(12)
C14 C13 C12 120.61(16)
C14 C13 H13 119.7
C12 C13 H13 119.7
C13 C14 C15 120.28(18)
C13 C14 H14 119.9
C15 C14 H14 119.9
C16 C15 C14 119.69(17)
C16 C15 H15 120.2
C14 C15 H15 120.2
C15 C16 C17 120.55(17)
C15 C16 H16 119.7
C17 C16 H16 119.7
C12 C17 C16 119.94(17)
C12 C17 H17 120.0
C16 C17 H17 120.0
C19 C18 C23 118.66(16)
C19 C18 P1 123.39(14)
C23 C18 P1 117.95(13)
C18 C19 C20 120.00(18)
C18 C19 H19 120.0
C20 C19 H19 120.0
C21 C20 C19 120.75(18)
C21 C20 H20 119.6
C19 C20 H20 119.6
C20 C21 C22 119.94(18)
C20 C21 H21 120.0
C22 C21 H21 120.0
C23 C22 C21 119.90(18)
C23 C22 H22 120.1
C21 C22 H22 120.1
C22 C23 C18 120.75(17)
C22 C23 H23 119.6
C18 C23 H23 119.6
C25 C24 C29 118.94(15)
C25 C24 P2 118.27(12)
C29 C24 P2 122.68(12)
C26 C25 C24 120.63(16)
C26 C25 H25 119.7
C24 C25 H25 119.7
C27 C26 C25 120.06(17)
C27 C26 H26 120.0
C25 C26 H26 120.0
C28 C27 C26 119.76(17)
C28 C27 H27 120.1
C26 C27 H27 120.1
C27 C28 C29 120.58(17)
C27 C28 H28 119.7
C29 C28 H28 119.7
C28 C29 C24 120.01(17)
C28 C29 H29 120.0
C24 C29 H29 120.0
C31 C30 C35 118.81(15)
C31 C30 P2 119.65(12)
C35 C30 P2 121.46(12)
C32 C31 C30 120.37(15)
C32 C31 H31 119.8
C30 C31 H31 119.8
C33 C32 C31 119.96(16)
C33 C32 H32 120.0
C31 C32 H32 120.0
C34 C33 C32 120.09(16)
C34 C33 H33 120.0
C32 C33 H33 120.0
C35 C34 C33 120.31(16)
C35 C34 H34 119.8
C33 C34 H34 119.8
C34 C35 C30 120.44(16)
C34 C35 H35 119.8
C30 C35 H35 119.8
C37 C36 C41 118.93(15)
C37 C36 P2 122.60(12)
C41 C36 P2 118.47(12)
C36 C37 C38 120.48(16)
C36 C37 H37 119.8
C38 C37 H37 119.8
C39 C38 C37 119.80(17)
C39 C38 H38 120.1
C37 C38 H38 120.1
C38 C39 C40 120.06(16)
C38 C39 H39 120.0
C40 C39 H39 120.0
C41 C40 C39 120.30(16)
C41 C40 H40 119.9
C39 C40 H40 119.9
C40 C41 C36 120.43(16)
C40 C41 H41 119.8
C36 C41 H41 119.8
C3 O3 Ru1 128.83(11)
C1 O1 Ru1 91.72(9)
C1 O2 Ru1 89.84(10)
C12 P1 C6 102.90(7)
C12 P1 C18 104.45(7)
C6 P1 C18 103.36(8)
C12 P1 Ru1 110.87(5)
C6 P1 Ru1 116.92(5)
C18 P1 Ru1 116.74(5)
C30 P2 C36 102.88(7)
C30 P2 C24 103.67(7)
C36 P2 C24 102.82(7)
C30 P2 Ru1 113.46(5)
C36 P2 Ru1 113.95(5)
C24 P2 Ru1 118.28(5)
C5 Ru1 O3 99.45(6)
C5 Ru1 O1 104.71(6)
O3 Ru1 O1 155.62(5)
C5 Ru1 O2 164.49(6)
O3 Ru1 O2 95.71(5)
O1 Ru1 O2 60.42(4)
C5 Ru1 P2 88.21(5)
O3 Ru1 P2 89.21(3)
O1 Ru1 P2 88.30(3)
O2 Ru1 P2 95.31(3)
C5 Ru1 P1 91.24(5)
O3 Ru1 P1 87.52(3)
O1 Ru1 P1 95.14(3)
O2 Ru1 P1 86.12(3)
P2 Ru1 P1 176.545(15)
C5 Ru1 C1 134.80(6)
O3 Ru1 C1 125.75(5)
O1 Ru1 C1 30.24(5)
O2 Ru1 C1 30.18(5)
P2 Ru1 C1 92.18(4)
P1 Ru1 C1 90.63(4)

loop_
_geom_bond_atom_site_label_1
_geom_bond_atom_site_label_2
_geom_bond_distance
C1 O2 1.271(2)
C1 O1 1.274(2)
C1 C2 1.499(2)
C1 Ru1 2.5288(16)
C2 H2A 0.9800
C2 H2B 0.9800
C2 H2C 0.9800
C3 O4 1.237(2)
C3 O3 1.288(2)
C3 C4 1.506(2)
C4 H4A 0.9800
C4 H4B 0.9800
C4 H4C 0.9800
C5 O5 1.146(2)
C5 Ru1 1.8318(17)
C6 C7 1.398(2)
C6 C11 1.399(2)
C6 P1 1.8286(16)
C7 C8 1.394(2)
C7 H7 0.9500
C8 C9 1.382(3)
C8 H8 0.9500
C9 C10 1.389(3)
C9 H9 0.9500
C10 C11 1.392(2)
C10 H10 0.9500
C11 H11 0.9500
C12 C17 1.394(2)
C12 C13 1.396(2)
C12 P1 1.8273(16)
C13 C14 1.385(2)
C13 H13 0.9500
C14 C15 1.386(3)
C14 H14 0.9500
C15 C16 1.379(3)
C15 H15 0.9500
C16 C17 1.398(3)
C16 H16 0.9500
C17 H17 0.9500
C18 C19 1.392(2)
C18 C23 1.402(2)
C18 P1 1.8306(17)
C19 C20 1.398(3)
C19 H19 0.9500
C20 C21 1.370(3)
C20 H20 0.9500
C21 C22 1.388(3)
C21 H21 0.9500
C22 C23 1.386(2)
C22 H22 0.9500
C23 H23 0.9500
C24 C25 1.395(2)
C24 C29 1.400(2)
C24 P2 1.8304(16)
C25 C26 1.391(2)
C25 H25 0.9500
C26 C27 1.389(3)
C26 H26 0.9500
C27 C28 1.382(3)
C27 H27 0.9500
C28 C29 1.393(2)
C28 H28 0.9500
C29 H29 0.9500
C30 C31 1.396(2)
C30 C35 1.405(2)
C30 P2 1.8235(16)
C31 C32 1.393(2)
C31 H31 0.9500
C32 C33 1.388(2)
C32 H32 0.9500
C33 C34 1.384(3)
C33 H33 0.9500
C34 C35 1.381(2)
C34 H34 0.9500
C35 H35 0.9500
C36 C37 1.392(2)
C36 C41 1.400(2)
C36 P2 1.8259(16)
C37 C38 1.398(2)
C37 H37 0.9500
C38 C39 1.386(3)
C38 H38 0.9500
C39 C40 1.386(3)
C39 H39 0.9500
C40 C41 1.384(2)
C40 H40 0.9500
C41 H41 0.9500
O3 Ru1 2.0365(11)
O1 Ru1 2.1466(11)
O2 Ru1 2.1897(11)
P1 Ru1 2.4060(4)
P2 Ru1 2.3873(4)

loop_
_geom_torsion_atom_site_label_1
_geom_torsion_atom_site_label_2
_geom_torsion_atom_site_label_3
_geom_torsion_atom_site_label_4
_geom_torsion
C11 C6 C7 C8 0.9(3)
P1 C6 C7 C8 178.52(14)
C6 C7 C8 C9 -0.9(3)
C7 C8 C9 C10 0.0(3)
C8 C9 C10 C11 0.8(3)
C9 C10 C11 C6 -0.8(3)
C7 C6 C11 C10 0.0(3)
P1 C6 C11 C10 -177.78(14)
C17 C12 C13 C14 0.8(3)
P1 C12 C13 C14 -177.97(14)
C12 C13 C14 C15 -0.8(3)
C13 C14 C15 C16 0.3(3)
C14 C15 C16 C17 0.2(3)
C13 C12 C17 C16 -0.3(3)
P1 C12 C17 C16 178.37(14)
C15 C16 C17 C12 -0.2(3)
C23 C18 C19 C20 0.1(3)
P1 C18 C19 C20 -179.08(14)
C18 C19 C20 C21 -0.1(3)
C19 C20 C21 C22 -0.3(3)
C20 C21 C22 C23 0.7(3)
C21 C22 C23 C18 -0.7(3)
C19 C18 C23 C22 0.3(3)
P1 C18 C23 C22 179.50(14)
C29 C24 C25 C26 -0.2(2)
P2 C24 C25 C26 -176.58(13)
C24 C25 C26 C27 -0.2(3)
C25 C26 C27 C28 0.9(3)
C26 C27 C28 C29 -1.2(3)
C27 C28 C29 C24 0.8(3)
C25 C24 C29 C28 -0.1(3)
P2 C24 C29 C28 176.14(14)
C35 C30 C31 C32 0.9(2)
P2 C30 C31 C32 -175.83(13)
C30 C31 C32 C33 -0.1(3)
C31 C32 C33 C34 -1.3(3)
C32 C33 C34 C35 1.7(3)
C33 C34 C35 C30 -0.8(3)
C31 C30 C35 C34 -0.5(2)
P2 C30 C35 C34 176.21(13)
C41 C36 C37 C38 -0.3(3)
P2 C36 C37 C38 179.64(14)
C36 C37 C38 C39 -0.3(3)
C37 C38 C39 C40 0.4(3)
C38 C39 C40 C41 0.1(3)
C39 C40 C41 C36 -0.7(2)
C37 C36 C41 C40 0.8(2)
P2 C36 C41 C40 -179.16(12)
O4 C3 O3 Ru1 -4.0(2)
C4 C3 O3 Ru1 175.87(12)
O2 C1 O1 Ru1 -0.30(15)
C2 C1 O1 Ru1 179.15(15)
O1 C1 O2 Ru1 0.29(15)
C2 C1 O2 Ru1 -179.16(15)
C17 C12 P1 C6 -98.42(15)
C13 C12 P1 C6 80.29(14)
C17 C12 P1 C18 9.27(16)
C13 C12 P1 C18 -172.02(13)
C17 C12 P1 Ru1 135.82(13)
C13 C12 P1 Ru1 -45.47(14)
C7 C6 P1 C12 15.64(16)
C11 C6 P1 C12 -166.71(14)
C7 C6 P1 C18 -92.87(15)
C11 C6 P1 C18 84.78(15)
C7 C6 P1 Ru1 137.39(13)
C11 C6 P1 Ru1 -44.96(15)
C19 C18 P1 C12 -109.00(15)
C23 C18 P1 C12 71.86(15)
C19 C18 P1 C6 -1.65(16)
C23 C18 P1 C6 179.21(13)
C19 C18 P1 Ru1 128.20(13)
C23 C18 P1 Ru1 -50.94(15)
C31 C30 P2 C36 -154.25(13)
C35 C30 P2 C36 29.07(15)
C31 C30 P2 C24 98.90(14)
C35 C30 P2 C24 -77.78(14)
C31 C30 P2 Ru1 -30.67(14)
C35 C30 P2 Ru1 152.65(12)
C37 C36 P2 C30 -120.50(14)
C41 C36 P2 C30 59.44(14)
C37 C36 P2 C24 -13.00(16)
C41 C36 P2 C24 166.94(13)
C37 C36 P2 Ru1 116.25(13)
C41 C36 P2 Ru1 -63.81(13)
C25 C24 P2 C30 -166.28(13)
C29 C24 P2 C30 17.49(15)
C25 C24 P2 C36 86.83(14)
C29 C24 P2 C36 -89.40(15)
C25 C24 P2 Ru1 -39.70(14)
C29 C24 P2 Ru1 144.07(12)
O5 C5 Ru1 O3 -170.7(17)
O5 C5 Ru1 O1 12.6(17)
O5 C5 Ru1 O2 -3.1(18)
O5 C5 Ru1 P2 100.4(17)
O5 C5 Ru1 P1 -83.0(17)
O5 C5 Ru1 C1 9.1(17)
C3 O3 Ru1 C5 7.06(14)
C3 O3 Ru1 O1 179.23(12)
C3 O3 Ru1 O2 -169.63(13)
C3 O3 Ru1 P2 95.11(13)
C3 O3 Ru1 P1 -83.78(13)
C3 O3 Ru1 C1 -172.78(12)
C1 O1 Ru1 C5 -175.04(10)
C1 O1 Ru1 O3 12.94(16)
C1 O1 Ru1 O2 0.18(9)
C1 O1 Ru1 P2 97.26(9)
C1 O1 Ru1 P1 -82.40(9)
C1 O2 Ru1 C5 17.4(2)
C1 O2 Ru1 O3 -174.92(9)
C1 O2 Ru1 O1 -0.18(9)
C1 O2 Ru1 P2 -85.18(9)
C1 O2 Ru1 P1 97.97(9)
C30 P2 Ru1 C5 -37.15(8)
C36 P2 Ru1 C5 80.14(8)
C24 P2 Ru1 C5 -158.88(8)
C30 P2 Ru1 O3 -136.63(7)
C36 P2 Ru1 O3 -19.33(7)
C24 P2 Ru1 O3 101.64(7)
C30 P2 Ru1 O1 67.63(7)
C36 P2 Ru1 O1 -175.08(6)
C24 P2 Ru1 O1 -54.10(7)
C30 P2 Ru1 O2 127.71(6)
C36 P2 Ru1 O2 -114.99(6)
C24 P2 Ru1 O2 5.98(7)
C30 P2 Ru1 P1 -118.0(2)
C36 P2 Ru1 P1 -0.7(3)
C24 P2 Ru1 P1 120.3(2)
C30 P2 Ru1 C1 97.62(7)
C36 P2 Ru1 C1 -145.08(7)
C24 P2 Ru1 C1 -24.11(7)
C12 P1 Ru1 C5 -124.98(7)
C6 P1 Ru1 C5 117.52(8)
C18 P1 Ru1 C5 -5.58(8)
C12 P1 Ru1 O3 -25.58(7)
C6 P1 Ru1 O3 -143.07(7)
C18 P1 Ru1 O3 93.83(7)
C12 P1 Ru1 O1 130.13(6)
C6 P1 Ru1 O1 12.63(7)
C18 P1 Ru1 O1 -110.47(7)
C12 P1 Ru1 O2 70.32(6)
C6 P1 Ru1 O2 -47.17(7)
C18 P1 Ru1 O2 -170.27(7)
C12 P1 Ru1 P2 -44.3(3)
C6 P1 Ru1 P2 -161.8(2)
C18 P1 Ru1 P2 75.1(3)
C12 P1 Ru1 C1 100.18(7)
C6 P1 Ru1 C1 -17.31(7)
C18 P1 Ru1 C1 -140.41(7)
O2 C1 Ru1 C5 -173.54(9)
O1 C1 Ru1 C5 6.77(14)
C2 C1 Ru1 C5 -36(7)
O2 C1 Ru1 O3 6.24(11)
O1 C1 Ru1 O3 -173.46(8)
C2 C1 Ru1 O3 144(7)
O2 C1 Ru1 O1 179.70(15)
C2 C1 Ru1 O1 -42(7)
O1 C1 Ru1 O2 -179.70(15)
C2 C1 Ru1 O2 138(7)
O2 C1 Ru1 P2 96.83(9)
O1 C1 Ru1 P2 -82.87(9)
C2 C1 Ru1 P2 -125(7)
O2 C1 Ru1 P1 -81.16(9)
O1 C1 Ru1 P1 99.14(9)
C2 C1 Ru1 P1 57(7)
